data_4125107
loop_
_publ_author_name
'Chu, Jiaxiang'
'Munz, Dominik'
'Jazzar, Rodolphe'
'Melaimi, Mohand'
'Bertrand, Guy'

_publ_section_title
;
 Synthesis of Hemilabile Cyclic (Alkyl)(amino)carbenes (CAACs) and
 Applications in Organometallic Chemistry.
;
_journal_issue 25
_journal_name_full 'Journal of the American Chemical Society'
_journal_page_first 7884
_journal_page_last 7887
_journal_paper_doi 10.1021/jacs.6b05221
_journal_volume 138
_journal_year 2016
_chemical_formula_moiety 'C20 H30 Cl Cu I N'
_chemical_formula_sum 'C20 H30 Cl Cu I N'
_chemical_formula_weight 510.34
_space_group_crystal_system monoclinic
_space_group_IT_number 14
_space_group_name_Hall '-P 2ybc'
_space_group_name_H-M_alt 'P 1 21/c 1'
_symmetry_space_group_name_Hall '-P 2ybc'
_symmetry_space_group_name_H-M 'P 1 21/c 1'
_atom_sites_solution_hydrogens geom
_audit_creation_date 2016-05-10
_audit_creation_method
;
Olex2 1.2-beta
(compiled 2016.02.19 svn.r3266 for OlexSys, GUI svn.r5155)
;
_cell_angle_alpha 90
_cell_angle_beta 95.333(3)
_cell_angle_gamma 90
_cell_formula_units_Z 4
_cell_length_a 10.0336(6)
_cell_length_b 9.9876(6)
_cell_length_c 21.8458(15)
_cell_measurement_reflns_used 4904
_cell_measurement_temperature 100
_cell_measurement_theta_max 25.102
_cell_measurement_theta_min 2.244
_cell_volume 2179.7(2)
_computing_cell_refinement 'SAINT v8.34A (Bruker, 2013)'
_computing_data_collection 'APEX2 v2013.6-2 (Bruker, 2013)'
_computing_data_reduction 'SAINT v8.34A (Bruker, 2013)'
_computing_molecular_graphics 'Olex2 (Dolomanov et al., 2009)'
_computing_publication_material 'Olex2 (Dolomanov et al., 2009)'
_computing_structure_refinement 'XL (Sheldrick, 2008)'
_computing_structure_solution 'ShelXT (Sheldrick, 2008)'
_diffrn_ambient_temperature 100
_diffrn_detector 'Bruker APEX-II CCD'
_diffrn_detector_area_resol_mean 7.9
_diffrn_detector_type 'CCD Area Detector'
_diffrn_measured_fraction_theta_full 0.998
_diffrn_measured_fraction_theta_max 0.996
_diffrn_measurement_device 'Kappa Four-Circle Diffractometer'
_diffrn_measurement_method '\w and \f scans'
_diffrn_radiation_monochromator 'Double Bounce Multilayer Mirrors'
_diffrn_radiation_probe x-ray
_diffrn_radiation_type MoK\a
_diffrn_radiation_wavelength 0.71073
_diffrn_reflns_av_R_equivalents 0.0373
_diffrn_reflns_av_unetI/netI 0.0391
_diffrn_reflns_Laue_measured_fraction_full 0.998
_diffrn_reflns_Laue_measured_fraction_max 0.996
_diffrn_reflns_limit_h_max 12
_diffrn_reflns_limit_h_min -9
_diffrn_reflns_limit_k_max 12
_diffrn_reflns_limit_k_min -11
_diffrn_reflns_limit_l_max 19
_diffrn_reflns_limit_l_min -26
_diffrn_reflns_number 14484
_diffrn_reflns_point_group_measured_fraction_full 0.998
_diffrn_reflns_point_group_measured_fraction_max 0.996
_diffrn_reflns_theta_full 25.000
_diffrn_reflns_theta_max 25.354
_diffrn_reflns_theta_min 1.872
_diffrn_source 'Micro Focus Rotating Anode'
_diffrn_source_type 'Bruker TXS'
_diffrn_standards_number 0
_exptl_absorpt_coefficient_mu 2.543
_exptl_absorpt_correction_T_max 0.0916
_exptl_absorpt_correction_T_min 0.0665
_exptl_absorpt_correction_type multi-scan
_exptl_absorpt_process_details
;
SADABS-2014/4 (Bruker,2014/4) was used for absorption correction.
wR2(int) was 0.0583 before and 0.0475 after correction.
The Ratio of minimum to maximum transmission is 0.7260.
The \l/2 correction factor is 0.00150.
;
_exptl_crystal_colour colourless
_exptl_crystal_colour_primary colourless
_exptl_crystal_density_diffrn 1.555
_exptl_crystal_description block
_exptl_crystal_F_000 1024
_exptl_crystal_size_max 0.216
_exptl_crystal_size_mid 0.127
_exptl_crystal_size_min 0.089
_refine_diff_density_max 1.739
_refine_diff_density_min -1.310
_refine_diff_density_rms 0.160
_refine_ls_extinction_method none
_refine_ls_goodness_of_fit_ref 1.149
_refine_ls_hydrogen_treatment constr
_refine_ls_matrix_type full
_refine_ls_number_parameters 224
_refine_ls_number_reflns 3950
_refine_ls_number_restraints 0
_refine_ls_restrained_S_all 1.149
_refine_ls_R_factor_all 0.0639
_refine_ls_R_factor_gt 0.0563
_refine_ls_shift/su_max 0.000
_refine_ls_shift/su_mean 0.000
_refine_ls_structure_factor_coef Fsqd
_refine_ls_weighting_details 'w=1/[\s^2^(Fo^2^)+(0.0489P)^2^+21.0403P] where P=(Fo^2^+2Fc^2^)/3'
_refine_ls_weighting_scheme calc
_refine_ls_wR_factor_gt 0.1452
_refine_ls_wR_factor_ref 0.1490
_reflns_Friedel_coverage 0.000
_reflns_number_gt 3402
_reflns_number_total 3950
_reflns_threshold_expression 'I > 2\s(I)'
_cod_data_source_file ja6b05221_si_003.cif
_cod_data_source_block gb_mm80_0m_a
_cod_depositor_comments
;
The following automatic conversions were performed:

'_diffrn_radiation_probe' value 'X-ray' changed to 'x-ray' according
to
/usr/data/users/saulius/crontab/automatic-downloads/rss-feeds/ACS/lib/dictionaries/cif_core.dic
dictionary named 'cif_core.dic' version 2.4.2 from 2011-04-26.

Automatic conversion script
Id: cif_fix_values 4268 2015-11-12 08:31:59Z antanas 

 Adding full bibliography for 4125107--4125110.cif.
;
_cod_database_code 4125107
_shelx_space_group_comment
;
The symmetry employed for this shelxl refinement is uniquely defined
by the following loop, which should always be used as a source of
symmetry information in preference to the above space-group names.
They are only intended as comments.
;
_shelx_estimated_absorpt_t_max 0.805
_shelx_estimated_absorpt_t_min 0.610
_olex2_refinement_description
;
1. Fixed Uiso
 At 1.2 times of:
  All C(H) groups, All C(H,H) groups
 At 1.5 times of:
  All C(H,H,H) groups
2.a Ternary CH refined with riding coordinates:
 C15(H15), C18(H18)
2.b Secondary CH2 refined with riding coordinates:
 C3(H3A,H3B), C5(H5A,H5B)
2.c Aromatic/amide H refined with riding coordinates:
 C11(H11), C13(H13), C12(H12)
2.d Idealised Me refined as rotating group:
 C7(H7A,H7B,H7C), C8(H8A,H8B,H8C), C6(H6A,H6B,H6C), C16(H16A,H16B,H16C),
 C19(H19A,H19B,H19C), C17(H17A,H17B,H17C), C20(H20A,H20B,H20C)
;
_shelx_shelxl_version_number 2014/7
_olex2_submission_special_instructions 'No special instructions were received'

loop_
_space_group_symop_operation_xyz
'x, y, z'
'-x, y+1/2, -z+1/2'
'-x, -y, -z'
'x, -y-1/2, z-1/2'

loop_
_atom_site_label
_atom_site_type_symbol
_atom_site_fract_x
_atom_site_fract_y
_atom_site_fract_z
_atom_site_U_iso_or_equiv
_atom_site_adp_type
_atom_site_occupancy
_atom_site_site_symmetry_order
_atom_site_calc_flag
_atom_site_refinement_flags_posn
I1 I 0.72052(5) 0.47739(6) 0.19585(2) 0.03527(19) Uani 1 1 d .
Cu1 Cu 0.54340(9) 0.30570(9) 0.32032(4) 0.0263(2) Uani 1 1 d .
Cl1 Cl 0.32960(15) 0.31651(17) 0.31406(8) 0.0223(4) Uani 1 1 d .
N1 N 0.8114(6) 0.3515(6) 0.3693(3) 0.0203(12) Uani 1 1 d .
C1 C 0.7305(7) 0.3016(7) 0.3242(3) 0.0221(14) Uani 1 1 d .
C3 C 0.9573(7) 0.2950(7) 0.2962(3) 0.0233(15) Uani 1 1 d .
H3A H 1.0256 0.2243 0.2932 0.028 Uiso 1 1 calc R
H3B H 0.9761 0.3689 0.2681 0.028 Uiso 1 1 calc R
C9 C 0.7609(6) 0.4065(8) 0.4242(3) 0.0238(15) Uani 1 1 d .
C7 C 1.0241(7) 0.4849(8) 0.3696(4) 0.0285(16) Uani 1 1 d .
H7A H 0.9820 0.5451 0.3380 0.043 Uiso 1 1 calc GR
H7B H 1.1202 0.4788 0.3652 0.043 Uiso 1 1 calc GR
H7C H 1.0104 0.5201 0.4104 0.043 Uiso 1 1 calc GR
C4 C 0.9612(7) 0.3461(7) 0.3619(3) 0.0252(15) Uani 1 1 d .
C10 C 0.7310(7) 0.5431(8) 0.4271(3) 0.0279(16) Uani 1 1 d .
C2 C 0.8161(7) 0.2378(8) 0.2786(3) 0.0278(16) Uani 1 1 d .
C14 C 0.7397(7) 0.3164(8) 0.4728(3) 0.0307(17) Uani 1 1 d .
C11 C 0.6885(7) 0.5912(9) 0.4821(4) 0.0358(19) Uani 1 1 d .
H11 H 0.6709 0.6841 0.4860 0.043 Uiso 1 1 calc R
C8 C 1.0319(8) 0.2507(8) 0.4089(3) 0.0316(17) Uani 1 1 d .
H8A H 1.0138 0.2781 0.4504 0.047 Uiso 1 1 calc GR
H8B H 1.1286 0.2533 0.4054 0.047 Uiso 1 1 calc GR
H8C H 0.9988 0.1594 0.4010 0.047 Uiso 1 1 calc GR
C15 C 0.7299(8) 0.6362(7) 0.3720(4) 0.0327(17) Uani 1 1 d .
H15 H 0.7682 0.5861 0.3381 0.039 Uiso 1 1 calc R
C6 C 0.8088(9) 0.0840(8) 0.2871(4) 0.0387(19) Uani 1 1 d .
H6A H 0.8332 0.0614 0.3303 0.058 Uiso 1 1 calc GR
H6B H 0.8711 0.0403 0.2614 0.058 Uiso 1 1 calc GR
H6C H 0.7175 0.0530 0.2748 0.058 Uiso 1 1 calc GR
C13 C 0.6949(8) 0.3725(10) 0.5258(4) 0.040(2) Uani 1 1 d .
H13 H 0.6801 0.3155 0.5594 0.048 Uiso 1 1 calc R
C12 C 0.6715(8) 0.5076(10) 0.5309(4) 0.043(2) Uani 1 1 d .
H12 H 0.6436 0.5431 0.5680 0.051 Uiso 1 1 calc R
C18 C 0.7481(9) 0.1665(9) 0.4665(4) 0.0378(19) Uani 1 1 d .
H18 H 0.7896 0.1467 0.4276 0.045 Uiso 1 1 calc R
C5 C 0.7605(9) 0.2675(8) 0.2127(4) 0.0363(19) Uani 1 1 d .
H5A H 0.6765 0.2164 0.2034 0.044 Uiso 1 1 calc R
H5B H 0.8254 0.2361 0.1844 0.044 Uiso 1 1 calc R
C16 C 0.5861(9) 0.6742(9) 0.3497(4) 0.041(2) Uani 1 1 d .
H16A H 0.5342 0.5928 0.3394 0.061 Uiso 1 1 calc GR
H16B H 0.5859 0.7312 0.3132 0.061 Uiso 1 1 calc GR
H16C H 0.5458 0.7229 0.3823 0.061 Uiso 1 1 calc GR
C19 C 0.6069(10) 0.1074(10) 0.4603(5) 0.052(2) Uani 1 1 d .
H19A H 0.5642 0.1241 0.4981 0.078 Uiso 1 1 calc GR
H19B H 0.6120 0.0106 0.4533 0.078 Uiso 1 1 calc GR
H19C H 0.5541 0.1494 0.4255 0.078 Uiso 1 1 calc GR
C17 C 0.8149(10) 0.7633(9) 0.3850(5) 0.051(2) Uani 1 1 d .
H17A H 0.7726 0.8205 0.4141 0.076 Uiso 1 1 calc GR
H17B H 0.8214 0.8123 0.3465 0.076 Uiso 1 1 calc GR
H17C H 0.9048 0.7381 0.4026 0.076 Uiso 1 1 calc GR
C20 C 0.8355(12) 0.1010(12) 0.5196(4) 0.062(3) Uani 1 1 d .
H20A H 0.9242 0.1428 0.5234 0.093 Uiso 1 1 calc GR
H20B H 0.8444 0.0051 0.5114 0.093 Uiso 1 1 calc GR
H20C H 0.7936 0.1132 0.5580 0.093 Uiso 1 1 calc GR

loop_
_atom_site_aniso_label
_atom_site_aniso_U_11
_atom_site_aniso_U_22
_atom_site_aniso_U_33
_atom_site_aniso_U_23
_atom_site_aniso_U_13
_atom_site_aniso_U_12
I1 0.0369(3) 0.0417(3) 0.0275(3) 0.0054(2) 0.0048(2) 0.0045(2)
Cu1 0.0206(4) 0.0295(5) 0.0294(5) -0.0065(4) 0.0050(4) -0.0028(4)
Cl1 0.0102(7) 0.0269(9) 0.0304(9) -0.0087(7) 0.0044(6) 0.0008(6)
N1 0.021(3) 0.018(3) 0.022(3) 0.001(2) 0.002(2) 0.000(2)
C1 0.025(4) 0.018(3) 0.024(4) -0.001(3) 0.000(3) -0.002(3)
C3 0.019(3) 0.020(3) 0.032(4) 0.003(3) 0.008(3) 0.002(3)
C9 0.013(3) 0.043(4) 0.016(3) -0.003(3) -0.002(2) 0.000(3)
C7 0.020(4) 0.032(4) 0.033(4) -0.002(3) 0.004(3) 0.000(3)
C4 0.020(4) 0.026(4) 0.029(4) 0.003(3) 0.003(3) 0.001(3)
C10 0.020(4) 0.033(4) 0.031(4) -0.003(3) 0.000(3) -0.006(3)
C2 0.028(4) 0.027(4) 0.029(4) -0.006(3) 0.007(3) 0.000(3)
C14 0.021(4) 0.044(5) 0.027(4) 0.002(3) 0.005(3) -0.003(3)
C11 0.024(4) 0.046(5) 0.036(4) -0.014(4) -0.004(3) 0.007(4)
C8 0.028(4) 0.035(4) 0.031(4) 0.003(3) 0.001(3) 0.004(3)
C15 0.036(4) 0.022(4) 0.041(4) -0.002(3) 0.005(3) 0.002(3)
C6 0.044(5) 0.034(4) 0.039(5) 0.000(4) 0.006(4) 0.007(4)
C13 0.029(4) 0.068(6) 0.021(4) 0.001(4) 0.000(3) 0.008(4)
C12 0.027(4) 0.072(7) 0.028(4) -0.018(4) 0.001(3) 0.010(4)
C18 0.040(5) 0.039(5) 0.036(4) 0.013(4) 0.012(4) -0.004(4)
C5 0.045(5) 0.029(4) 0.035(4) -0.009(3) 0.002(4) -0.001(4)
C16 0.038(5) 0.037(5) 0.047(5) 0.006(4) 0.003(4) 0.012(4)
C19 0.052(6) 0.044(5) 0.062(6) 0.009(5) 0.022(5) -0.014(5)
C17 0.050(6) 0.025(4) 0.077(7) -0.012(4) 0.007(5) -0.001(4)
C20 0.082(8) 0.065(7) 0.040(5) 0.019(5) 0.013(5) 0.020(6)

loop_
_atom_type_symbol
_atom_type_description
_atom_type_scat_dispersion_real
_atom_type_scat_dispersion_imag
_atom_type_scat_source
C C 0.0033 0.0016 'International Tables Vol C Tables 4.2.6.8 and 6.1.1.4'
H H 0.0000 0.0000 'International Tables Vol C Tables 4.2.6.8 and 6.1.1.4'
Cl Cl 0.1484 0.1585 'International Tables Vol C Tables 4.2.6.8 and 6.1.1.4'
Cu Cu 0.3201 1.2651 'International Tables Vol C Tables 4.2.6.8 and 6.1.1.4'
I I -0.4742 1.8119 'International Tables Vol C Tables 4.2.6.8 and 6.1.1.4'
N N 0.0061 0.0033 'International Tables Vol C Tables 4.2.6.8 and 6.1.1.4'

loop_
_geom_angle_atom_site_label_1
_geom_angle_atom_site_label_2
_geom_angle_atom_site_label_3
_geom_angle
C1 Cu1 Cl1 178.1(2)
C1 N1 C9 121.5(6)
C1 N1 C4 116.9(6)
C9 N1 C4 121.5(5)
N1 C1 Cu1 125.0(5)
N1 C1 C2 107.7(6)
C2 C1 Cu1 127.3(5)
H3A C3 H3B 108.5
C4 C3 H3A 110.2
C4 C3 H3B 110.2
C4 C3 C2 107.6(6)
C2 C3 H3A 110.2
C2 C3 H3B 110.2
C10 C9 N1 119.9(6)
C10 C9 C14 122.4(7)
C14 C9 N1 117.7(7)
H7A C7 H7B 109.5
H7A C7 H7C 109.5
H7B C7 H7C 109.5
C4 C7 H7A 109.5
C4 C7 H7B 109.5
C4 C7 H7C 109.5
C3 C4 N1 99.9(5)
C3 C4 C7 112.5(6)
C3 C4 C8 113.2(6)
C7 C4 N1 110.9(6)
C7 C4 C8 109.4(6)
C8 C4 N1 110.6(6)
C9 C10 C15 123.1(7)
C11 C10 C9 117.2(7)
C11 C10 C15 119.4(7)
C1 C2 C3 104.1(6)
C1 C2 C6 107.6(6)
C1 C2 C5 111.1(6)
C3 C2 C6 112.9(6)
C5 C2 C3 114.2(6)
C5 C2 C6 106.8(6)
C9 C14 C18 123.3(7)
C13 C14 C9 116.5(8)
C13 C14 C18 119.9(7)
C10 C11 H11 119.1
C12 C11 C10 121.8(8)
C12 C11 H11 119.1
C4 C8 H8A 109.5
C4 C8 H8B 109.5
C4 C8 H8C 109.5
H8A C8 H8B 109.5
H8A C8 H8C 109.5
H8B C8 H8C 109.5
C10 C15 H15 107.8
C10 C15 C16 109.9(7)
C10 C15 C17 113.3(7)
C16 C15 H15 107.8
C16 C15 C17 110.2(7)
C17 C15 H15 107.8
C2 C6 H6A 109.5
C2 C6 H6B 109.5
C2 C6 H6C 109.5
H6A C6 H6B 109.5
H6A C6 H6C 109.5
H6B C6 H6C 109.5
C14 C13 H13 119.0
C12 C13 C14 122.0(8)
C12 C13 H13 119.0
C11 C12 H12 120.1
C13 C12 C11 119.8(8)
C13 C12 H12 120.1
C14 C18 H18 107.7
C14 C18 C19 109.4(7)
C14 C18 C20 112.8(8)
C19 C18 H18 107.7
C19 C18 C20 111.2(8)
C20 C18 H18 107.7
I1 C5 H5A 108.9
I1 C5 H5B 108.9
C2 C5 I1 113.3(5)
C2 C5 H5A 108.9
C2 C5 H5B 108.9
H5A C5 H5B 107.7
C15 C16 H16A 109.5
C15 C16 H16B 109.5
C15 C16 H16C 109.5
H16A C16 H16B 109.5
H16A C16 H16C 109.5
H16B C16 H16C 109.5
C18 C19 H19A 109.5
C18 C19 H19B 109.5
C18 C19 H19C 109.5
H19A C19 H19B 109.5
H19A C19 H19C 109.5
H19B C19 H19C 109.5
C15 C17 H17A 109.5
C15 C17 H17B 109.5
C15 C17 H17C 109.5
H17A C17 H17B 109.5
H17A C17 H17C 109.5
H17B C17 H17C 109.5
C18 C20 H20A 109.5
C18 C20 H20B 109.5
C18 C20 H20C 109.5
H20A C20 H20B 109.5
H20A C20 H20C 109.5
H20B C20 H20C 109.5

loop_
_geom_bond_atom_site_label_1
_geom_bond_atom_site_label_2
_geom_bond_distance
I1 C5 2.159(8)
Cu1 Cl1 2.1395(17)
Cu1 C1 1.872(7)
N1 C1 1.314(9)
N1 C9 1.454(9)
N1 C4 1.527(9)
C1 C2 1.515(10)
C3 H3A 0.9900
C3 H3B 0.9900
C3 C4 1.521(10)
C3 C2 1.543(10)
C9 C10 1.400(11)
C9 C14 1.422(11)
C7 H7A 0.9800
C7 H7B 0.9800
C7 H7C 0.9800
C7 C4 1.526(10)
C4 C8 1.526(10)
C10 C11 1.397(11)
C10 C15 1.521(11)
C2 C6 1.550(11)
C2 C5 1.523(11)
C14 C13 1.399(11)
C14 C18 1.506(12)
C11 H11 0.9500
C11 C12 1.378(13)
C8 H8A 0.9800
C8 H8B 0.9800
C8 H8C 0.9800
C15 H15 1.0000
C15 C16 1.527(11)
C15 C17 1.541(11)
C6 H6A 0.9800
C6 H6B 0.9800
C6 H6C 0.9800
C13 H13 0.9500
C13 C12 1.376(13)
C12 H12 0.9500
C18 H18 1.0000
C18 C19 1.529(12)
C18 C20 1.534(13)
C5 H5A 0.9900
C5 H5B 0.9900
C16 H16A 0.9800
C16 H16B 0.9800
C16 H16C 0.9800
C19 H19A 0.9800
C19 H19B 0.9800
C19 H19C 0.9800
C17 H17A 0.9800
C17 H17B 0.9800
C17 H17C 0.9800
C20 H20A 0.9800
C20 H20B 0.9800
C20 H20C 0.9800

loop_
_geom_torsion_atom_site_label_1
_geom_torsion_atom_site_label_2
_geom_torsion_atom_site_label_3
_geom_torsion_atom_site_label_4
_geom_torsion
Cu1 C1 C2 C3 166.3(5)
Cu1 C1 C2 C6 -73.7(8)
Cu1 C1 C2 C5 42.9(9)
N1 C1 C2 C3 -15.5(8)
N1 C1 C2 C6 104.5(7)
N1 C1 C2 C5 -138.9(6)
N1 C9 C10 C11 -177.2(6)
N1 C9 C10 C15 8.8(10)
N1 C9 C14 C13 178.2(6)
N1 C9 C14 C18 -9.0(10)
C1 N1 C9 C10 -91.8(8)
C1 N1 C9 C14 86.2(8)
C1 N1 C4 C3 6.8(8)
C1 N1 C4 C7 125.7(7)
C1 N1 C4 C8 -112.8(7)
C1 C2 C5 I1 50.4(8)
C3 C2 C5 I1 -67.0(7)
C9 N1 C1 Cu1 5.3(9)
C9 N1 C1 C2 -172.9(6)
C9 N1 C4 C3 -174.6(6)
C9 N1 C4 C7 -55.8(8)
C9 N1 C4 C8 65.8(8)
C9 C10 C11 C12 -2.4(11)
C9 C10 C15 C16 107.9(8)
C9 C10 C15 C17 -128.4(8)
C9 C14 C13 C12 0.4(12)
C9 C14 C18 C19 -104.5(9)
C9 C14 C18 C20 131.1(8)
C4 N1 C1 Cu1 -176.1(5)
C4 N1 C1 C2 5.6(8)
C4 N1 C9 C10 89.7(8)
C4 N1 C9 C14 -92.3(8)
C4 C3 C2 C1 19.8(7)
C4 C3 C2 C6 -96.5(7)
C4 C3 C2 C5 141.2(6)
C10 C9 C14 C13 -3.9(11)
C10 C9 C14 C18 169.0(7)
C10 C11 C12 C13 -0.9(12)
C2 C3 C4 N1 -16.0(7)
C2 C3 C4 C7 -133.7(6)
C2 C3 C4 C8 101.6(7)
C14 C9 C10 C11 4.9(10)
C14 C9 C10 C15 -169.1(7)
C14 C13 C12 C11 1.9(13)
C11 C10 C15 C16 -66.0(9)
C11 C10 C15 C17 57.7(9)
C15 C10 C11 C12 171.8(7)
C6 C2 C5 I1 167.5(5)
C13 C14 C18 C19 68.2(10)
C13 C14 C18 C20 -56.3(10)
C18 C14 C13 C12 -172.7(8)
